data_7045169
loop_
_publ_author_name
'Yan, Yang-Tian'
'Zhang, Wen-Yan'
'Zhang, Fang'
'Cao, Feng'
'Yang, Rui-Feng'
'Wang, Yao-Yu'
'Hou, Lei'

_publ_section_title
;
 Four new metal-organic frameworks based on diverse secondary building
 units: sensing and magnetic properties.
;
_journal_issue 5
_journal_name_full 'Dalton transactions (Cambridge, England : 2003)'
_journal_page_first 1682
_journal_page_last 1692
_journal_paper_doi 10.1039/c7dt04696k
_journal_volume 47
_journal_year 2018
_chemical_formula_moiety '0.25(C184 H160 Co20 O124), 2(H2 O)'
_chemical_formula_sum 'C46 H44 Co5 O33'
_chemical_formula_weight 1419.46
_space_group_crystal_system monoclinic
_space_group_IT_number 15
_space_group_name_Hall '-C 2yc'
_space_group_name_H-M_alt 'C 1 2/c 1'
_symmetry_space_group_name_Hall '-C 2yc'
_symmetry_space_group_name_H-M 'C 1 2/c 1'
_atom_sites_solution_hydrogens mixed
_atom_sites_solution_primary dual
_audit_creation_date 2016-12-13
_audit_creation_method
;
Olex2 1.2-beta
(compiled 2016.11.30 svn.r3356 for OlexSys, GUI svn.r5269)
;
_cell_angle_alpha 90
_cell_angle_beta 115.480(2)
_cell_angle_gamma 90
_cell_formula_units_Z 4
_cell_length_a 35.966(6)
_cell_length_b 7.1675(12)
_cell_length_c 22.077(4)
_cell_measurement_reflns_used 1674
_cell_measurement_temperature 100
_cell_measurement_theta_max 25.331
_cell_measurement_theta_min 2.821
_cell_volume 5137.6(15)
_computing_cell_refinement 'SAINT V8.18C (?, 2016)'
_computing_data_reduction 'SAINT V8.18C (?, 2016)'
_computing_molecular_graphics 'Olex2 (Dolomanov et al., 2009)'
_computing_publication_material 'Olex2 (Dolomanov et al., 2009)'
_computing_structure_refinement 'ShelXL (Sheldrick, 2015)'
_computing_structure_solution 'ShelXT (Sheldrick, 2015)'
_diffrn_ambient_temperature 100
_diffrn_measured_fraction_theta_full 0.992
_diffrn_measured_fraction_theta_max 0.991
_diffrn_measurement_device_type 'Bruker APEX-II CCD'
_diffrn_measurement_method '\f and \w scans'
_diffrn_radiation_monochromator graphite
_diffrn_radiation_type MoK\a
_diffrn_radiation_wavelength 0.71073
_diffrn_reflns_av_R_equivalents 0.0738
_diffrn_reflns_av_unetI/netI 0.0981
_diffrn_reflns_Laue_measured_fraction_full 0.992
_diffrn_reflns_Laue_measured_fraction_max 0.991
_diffrn_reflns_limit_h_max 41
_diffrn_reflns_limit_h_min -44
_diffrn_reflns_limit_k_max 4
_diffrn_reflns_limit_k_min -8
_diffrn_reflns_limit_l_max 26
_diffrn_reflns_limit_l_min -27
_diffrn_reflns_number 13569
_diffrn_reflns_point_group_measured_fraction_full 0.992
_diffrn_reflns_point_group_measured_fraction_max 0.991
_diffrn_reflns_theta_full 25.242
_diffrn_reflns_theta_max 26.372
_diffrn_reflns_theta_min 1.254
_diffrn_standards_number 0
_exptl_absorpt_coefficient_mu 1.688
_exptl_absorpt_correction_T_max 0.7457
_exptl_absorpt_correction_T_min 0.5979
_exptl_absorpt_correction_type multi-scan
_exptl_absorpt_process_details
;
SADABS-2008/1 (Bruker,2008) was used for absorption correction.
wR2(int) was 0.0791 before and 0.0523 after correction.
The Ratio of minimum to maximum transmission is 0.8018.
The \l/2 correction factor is 0.0015.
;
_exptl_crystal_colour colourless
_exptl_crystal_colour_primary colourless
_exptl_crystal_density_diffrn 1.835
_exptl_crystal_description block
_exptl_crystal_F_000 2876
_refine_diff_density_max 1.481
_refine_diff_density_min -1.165
_refine_diff_density_rms 0.197
_refine_ls_extinction_method none
_refine_ls_goodness_of_fit_ref 1.062
_refine_ls_hydrogen_treatment constr
_refine_ls_matrix_type full
_refine_ls_number_parameters 399
_refine_ls_number_reflns 5189
_refine_ls_number_restraints 129
_refine_ls_restrained_S_all 1.064
_refine_ls_R_factor_all 0.1346
_refine_ls_R_factor_gt 0.0812
_refine_ls_shift/su_max 0.001
_refine_ls_shift/su_mean 0.000
_refine_ls_structure_factor_coef Fsqd
_refine_ls_weighting_details 'w=1/[\s^2^(Fo^2^)+(0.1592P)^2^+27.2704P] where P=(Fo^2^+2Fc^2^)/3'
_refine_ls_weighting_scheme calc
_refine_ls_wR_factor_gt 0.2305
_refine_ls_wR_factor_ref 0.2784
_reflns_Friedel_coverage 0.000
_reflns_number_gt 3225
_reflns_number_total 5189
_reflns_threshold_expression 'I > 2\s(I)'
_cod_data_source_file c7dt04696k1.cif
_cod_data_source_block 3
_cod_depositor_comments 'Adding full bibliography for 7045167--7045170.cif.'
_cod_database_code 7045169
_shelx_space_group_comment
;
The symmetry employed for this shelxl refinement is uniquely defined
by the following loop, which should always be used as a source of
symmetry information in preference to the above space-group names.
They are only intended as comments.
;
_olex2_refinement_description
;
1. Fixed Uiso
 At 1.2 times of:
  All C(H) groups
 At 1.5 times of:
  All O(H,H) groups
2. Uiso/Uaniso restraints and constraints
Uanis(C4) \\sim Ueq, Uanis(O10) \\sim Ueq: with sigma of 0.01 and sigma for
terminal atoms of 0.02
Uanis(O10) \\sim Ueq, Uanis(O11) \\sim Ueq: with sigma of 0.001 and sigma for
terminal atoms of 0.002
3. Rigid body (RIGU) restrains
 Co1A, Co1, O1, O2, O16A, O16, C1, C2, C3, C4, C5, C6, C7, C8
 with sigma for 1-2 distances of 0.004 and sigma for 1-3 distances of 0.004
4. Others
 Sof(Co1A)=Sof(O16)=Sof(H16C)=Sof(H16D)=0.5*(1-FVAR(2))
 Sof(Co1)=Sof(O16A)=Sof(H16A)=Sof(H16B)=0.5*FVAR(2)
5.a Riding coordinates:
 O6(H6A,H6B), O11(H11A,H11B), O13(H13A,H13B), O14(H14A,H14B), O16A(H16A,H16B),
 O16(H16C,H16D), O17(H17A,H17B)
5.b Rotating group:
 O10(H10A,H10B)
5.c Aromatic/amide H refined with riding coordinates:
 C3(H3), C7(H7), C8(H8), C10(H10), C13(H13), C18(H18), C21(H21), C22(H22),
 C23(H23)
;
_shelx_shelxl_version_number 2014/7
_olex2_submission_special_instructions 'No special instructions were received'

loop_
_space_group_symop_operation_xyz
'x, y, z'
'-x, y, -z+1/2'
'x+1/2, y+1/2, z'
'-x+1/2, y+1/2, -z+1/2'
'-x, -y, -z'
'x, -y, z-1/2'
'-x+1/2, -y+1/2, -z'
'x+1/2, -y+1/2, z-1/2'

loop_
_atom_site_label
_atom_site_type_symbol
_atom_site_fract_x
_atom_site_fract_y
_atom_site_fract_z
_atom_site_U_iso_or_equiv
_atom_site_adp_type
_atom_site_occupancy
_atom_site_site_symmetry_order
_atom_site_calc_flag
_atom_site_refinement_flags_posn
_atom_site_refinement_flags_adp
_atom_site_refinement_flags_occupancy
_atom_site_disorder_assembly
_atom_site_disorder_group
Co1A Co 0.5000 0.3900(11) 0.7500 0.0266(18) Uani 0.388(11) 2 d S TU P A 2
Co1 Co 0.5000 0.2542(11) 0.7500 0.049(2) Uani 0.612(11) 2 d S TU P A 1
Co4 Co 0.7500 1.2500 0.5000 0.0183(4) Uani 1 2 d S T P . .
Co3 Co 0.85772(3) 0.27201(18) 0.53664(5) 0.0260(4) Uani 1 1 d . . . . .
Co2 Co 1.0000 0.5000 1.0000 0.0238(4) Uani 1 2 d S T P . .
O1 O 0.5586(2) 0.4195(15) 0.7799(3) 0.064(2) Uani 1 1 d . U . . .
O2 O 0.5198(2) 0.3484(14) 0.6750(3) 0.062(2) Uani 1 1 d . U . . .
O3 O 0.63438(17) 0.3467(9) 0.5408(3) 0.0284(14) Uani 1 1 d . . . . .
O4 O 0.5755(2) 0.5031(11) 0.4991(3) 0.0445(19) Uani 1 1 d . . . . .
O5 O 0.74040(19) 1.0203(9) 0.5463(3) 0.0390(17) Uani 1 1 d . . . . .
O6 O 0.80189(17) 1.0960(9) 0.4996(3) 0.0275(14) Uani 1 1 d . . . . .
H6A H 0.8015 1.0575 0.4642 0.041 Uiso 1 1 d R . . . .
H6B H 0.8065 1.0164 0.5310 0.041 Uiso 1 1 d R . . . .
O7 O 0.67371(18) 1.0139(10) 0.5222(4) 0.0436(19) Uani 1 1 d . . . . .
O8 O 0.78348(18) 0.3592(10) 0.5945(3) 0.0352(16) Uani 1 1 d . . . . .
O9 O 0.8497(2) 0.3568(14) 0.6164(3) 0.058(3) Uani 1 1 d . . . . .
O10 O 0.8983(3) 0.0587(13) 0.5961(4) 0.062(2) Uani 1 1 d . U . . .
H10A H 0.9191 0.0462 0.5859 0.094 Uiso 1 1 d GR . . . .
H10B H 0.8856 -0.0492 0.5895 0.094 Uiso 1 1 d GR . . . .
O11 O 0.9089(3) 0.4611(15) 0.5668(5) 0.082(3) Uani 1 1 d . U . . .
H11A H 0.9117 0.5583 0.5969 0.124 Uiso 1 1 d R . . . .
H11B H 0.9335 0.4072 0.5702 0.124 Uiso 1 1 d R . . . .
O12 O 0.94342(18) 0.4856(10) 0.9212(3) 0.0342(15) Uani 1 1 d . . . . .
O13 O 0.97525(18) 0.6750(10) 1.0536(3) 0.0354(15) Uani 1 1 d . . . . .
H13A H 0.9969 0.6920 1.0881 0.053 Uiso 1 1 d R . . . .
H13B H 0.9760 0.7793 1.0320 0.053 Uiso 1 1 d R . . . .
O14 O 0.9849(2) 0.2672(11) 1.0425(3) 0.050(2) Uani 1 1 d . . . . .
H14A H 0.9954 0.2786 1.0855 0.075 Uiso 1 1 d R . . . .
H14B H 0.9656 0.1857 1.0312 0.075 Uiso 1 1 d R . . . .
O15 O 0.95751(19) 0.3851(15) 0.8389(3) 0.062(3) Uani 1 1 d . . . . .
O16A O 0.5423(7) 0.046(4) 0.7913(14) 0.061(6) Uani 0.306(5) 1 d . U . A 1
H16A H 0.5444 -0.0161 0.7601 0.092 Uiso 0.306(5) 1 d R . . A 1
H16B H 0.5348 -0.0256 0.8146 0.092 Uiso 0.306(5) 1 d R . . A 1
O16 O 0.5000 0.692(6) 0.7500 0.107(10) Uani 0.388(11) 2 d S TU P A 2
H16C H 0.5115 0.7319 0.7259 0.161 Uiso 0.194(5) 1 d R . . A 2
H16D H 0.5132 0.7319 0.7899 0.161 Uiso 0.194(5) 1 d R . . A 2
C1 C 0.5538(3) 0.4014(16) 0.7186(4) 0.039(2) Uani 1 1 d . U . . .
C2 C 0.5894(3) 0.4473(15) 0.7035(4) 0.033(2) Uani 1 1 d . U . . .
C3 C 0.5821(3) 0.4509(13) 0.6337(4) 0.0256(18) Uani 1 1 d . U . . .
H3 H 0.5553 0.4314 0.5989 0.031 Uiso 1 1 calc R . . . .
C4 C 0.6156(2) 0.4838(12) 0.6191(3) 0.0199(16) Uani 1 1 d . U . . .
C5 C 0.6079(3) 0.4458(13) 0.5479(4) 0.0246(19) Uani 1 1 d . U . . .
C6 C 0.6547(2) 0.5217(11) 0.6687(4) 0.0204(16) Uani 1 1 d . U . . .
C7 C 0.6604(3) 0.5137(12) 0.7362(4) 0.0238(18) Uani 1 1 d . U . . .
H7 H 0.6869 0.5350 0.7716 0.029 Uiso 1 1 calc R . . . .
C8 C 0.6275(3) 0.4753(14) 0.7507(4) 0.032(2) Uani 1 1 d . U . . .
H8 H 0.6323 0.4683 0.7964 0.039 Uiso 1 1 calc R . . . .
C9 C 0.6897(2) 0.5819(11) 0.6543(4) 0.0186(16) Uani 1 1 d . . . . .
C10 C 0.6837(2) 0.7190(11) 0.6075(4) 0.0201(17) Uani 1 1 d . . . . .
H10 H 0.6567 0.7656 0.5819 0.024 Uiso 1 1 calc R . . . .
C11 C 0.7164(2) 0.7916(11) 0.5967(4) 0.0205(17) Uani 1 1 d . . . . .
C12 C 0.7100(3) 0.9542(12) 0.5528(4) 0.0231(18) Uani 1 1 d . . . . .
C13 C 0.7561(2) 0.7224(12) 0.6352(4) 0.0224(18) Uani 1 1 d . . . . .
H13 H 0.7787 0.7721 0.6292 0.027 Uiso 1 1 calc R . . . .
C14 C 0.7626(2) 0.5827(12) 0.6817(4) 0.0196(17) Uani 1 1 d . . . . .
C15 C 0.8055(2) 0.5247(12) 0.7257(4) 0.0193(17) Uani 1 1 d . . . . .
C16 C 0.8336(2) 0.4524(11) 0.7016(3) 0.0178(16) Uani 1 1 d . . . . .
C17 C 0.8207(2) 0.3847(13) 0.6312(3) 0.0222(18) Uani 1 1 d . . . . .
C18 C 0.8744(2) 0.4306(13) 0.7474(4) 0.0240(18) Uani 1 1 d . . . . .
H18 H 0.8934 0.3862 0.7313 0.029 Uiso 1 1 calc R . . . .
C19 C 0.8888(2) 0.4692(12) 0.8141(4) 0.0243(18) Uani 1 1 d . . . . .
C20 C 0.9329(3) 0.4435(14) 0.8604(4) 0.030(2) Uani 1 1 d . . . . .
C21 C 0.8606(2) 0.5328(12) 0.8386(4) 0.0230(18) Uani 1 1 d . . . . .
H21 H 0.8695 0.5579 0.8850 0.028 Uiso 1 1 calc R . . . .
C22 C 0.8210(2) 0.5571(12) 0.7951(4) 0.0210(17) Uani 1 1 d . . . . .
H22 H 0.8023 0.5986 0.8123 0.025 Uiso 1 1 calc R . . . .
C23 C 0.7296(3) 0.5138(12) 0.6924(4) 0.0233(18) Uani 1 1 d . . . . .
H23 H 0.7342 0.4208 0.7255 0.028 Uiso 1 1 calc R . . . .
O17 O 0.3362(4) 0.2951(14) 0.5795(5) 0.105(4) Uani 1 1 d . . . . .
H17A H 0.3291 0.2361 0.5443 0.158 Uiso 1 1 d R . . . .
H17B H 0.3461 0.1849 0.6115 0.158 Uiso 1 1 d R . . . .

loop_
_atom_site_aniso_label
_atom_site_aniso_U_11
_atom_site_aniso_U_22
_atom_site_aniso_U_33
_atom_site_aniso_U_23
_atom_site_aniso_U_13
_atom_site_aniso_U_12
Co1A 0.032(2) 0.028(4) 0.032(2) 0.000 0.025(2) 0.000
Co1 0.0262(17) 0.090(6) 0.0394(19) 0.000 0.0226(15) 0.000
Co4 0.0155(7) 0.0282(9) 0.0088(7) 0.0008(6) 0.0028(6) -0.0046(7)
Co3 0.0203(6) 0.0366(8) 0.0182(6) -0.0023(5) 0.0055(5) 0.0055(5)
Co2 0.0137(8) 0.0387(10) 0.0091(7) 0.0036(7) -0.0044(6) -0.0063(7)
O1 0.057(4) 0.124(7) 0.021(3) -0.025(4) 0.027(3) -0.034(4)
O2 0.034(3) 0.126(7) 0.032(3) -0.025(4) 0.022(3) -0.020(4)
O3 0.026(3) 0.043(4) 0.018(3) 0.002(3) 0.013(2) 0.007(3)
O4 0.032(4) 0.072(5) 0.023(3) 0.001(3) 0.006(3) 0.024(4)
O5 0.024(3) 0.041(4) 0.051(4) 0.026(3) 0.016(3) 0.008(3)
O6 0.036(3) 0.036(4) 0.012(3) -0.004(2) 0.010(2) -0.002(3)
O7 0.020(3) 0.039(4) 0.070(5) 0.031(4) 0.017(3) 0.016(3)
O8 0.028(3) 0.054(5) 0.020(3) -0.017(3) 0.007(3) -0.009(3)
O9 0.027(4) 0.122(8) 0.022(3) -0.031(4) 0.007(3) 0.008(4)
O10 0.063(3) 0.066(3) 0.058(3) 0.0008(19) 0.027(2) 0.0091(19)
O11 0.077(3) 0.082(3) 0.087(3) -0.0064(19) 0.034(2) 0.0011(19)
O12 0.023(3) 0.054(4) 0.016(3) -0.001(3) -0.002(2) -0.003(3)
O13 0.025(3) 0.052(4) 0.022(3) 0.002(3) 0.003(3) -0.001(3)
O14 0.037(4) 0.078(6) 0.017(3) 0.017(3) -0.006(3) -0.030(4)
O15 0.018(3) 0.139(9) 0.021(3) -0.013(5) 0.001(3) -0.001(4)
O16A 0.024(9) 0.099(11) 0.076(14) 0.017(10) 0.036(10) 0.005(8)
O16 0.152(19) 0.064(10) 0.13(2) 0.000 0.084(19) 0.000
C1 0.036(4) 0.071(7) 0.016(3) -0.016(4) 0.017(3) -0.015(4)
C2 0.033(4) 0.057(6) 0.015(3) -0.008(3) 0.016(3) -0.009(4)
C3 0.028(4) 0.037(5) 0.015(3) -0.009(3) 0.012(3) -0.001(3)
C4 0.026(3) 0.030(4) 0.006(3) -0.003(3) 0.008(2) 0.001(3)
C5 0.028(4) 0.039(5) 0.007(3) 0.000(3) 0.008(3) 0.002(4)
C6 0.027(4) 0.020(4) 0.013(3) 0.000(3) 0.008(3) 0.003(3)
C7 0.033(4) 0.031(5) 0.007(3) -0.004(3) 0.008(3) -0.009(3)
C8 0.039(4) 0.045(6) 0.016(3) -0.003(3) 0.015(3) -0.009(4)
C9 0.022(4) 0.021(4) 0.011(3) -0.004(3) 0.006(3) -0.002(3)
C10 0.014(4) 0.023(5) 0.023(4) -0.005(3) 0.007(3) 0.003(3)
C11 0.024(4) 0.021(4) 0.018(4) -0.001(3) 0.010(3) -0.001(3)
C12 0.028(5) 0.026(5) 0.017(4) -0.004(3) 0.011(3) 0.000(4)
C13 0.019(4) 0.030(5) 0.013(4) -0.004(3) 0.002(3) -0.006(4)
C14 0.023(4) 0.021(4) 0.010(3) 0.000(3) 0.003(3) 0.003(3)
C15 0.022(4) 0.025(4) 0.009(3) 0.001(3) 0.004(3) -0.006(3)
C16 0.021(4) 0.024(4) 0.003(3) 0.000(3) -0.001(3) 0.001(3)
C17 0.021(4) 0.035(5) 0.004(3) 0.000(3) -0.001(3) 0.006(4)
C18 0.021(4) 0.031(5) 0.018(4) -0.004(4) 0.006(3) -0.001(4)
C19 0.021(4) 0.027(5) 0.020(4) 0.001(3) 0.005(3) -0.003(4)
C20 0.020(4) 0.047(6) 0.012(4) 0.003(4) -0.003(3) -0.010(4)
C21 0.028(4) 0.028(5) 0.006(3) 0.000(3) 0.002(3) -0.004(4)
C22 0.024(4) 0.029(5) 0.014(4) -0.003(3) 0.011(3) -0.001(4)
C23 0.032(5) 0.021(4) 0.015(4) 0.000(3) 0.008(3) -0.002(4)
O17 0.204(13) 0.057(6) 0.045(5) 0.002(5) 0.044(7) 0.008(7)

loop_
_atom_type_symbol
_atom_type_description
_atom_type_scat_dispersion_real
_atom_type_scat_dispersion_imag
_atom_type_scat_source
C C 0.0030 0.0020 'International Tables Vol C Tables 4.2.6.8 and 6.1.1.4'
H H 0.0000 0.0000 'International Tables Vol C Tables 4.2.6.8 and 6.1.1.4'
Co Co 0.3490 0.9720 'International Tables Vol C Tables 4.2.6.8 and 6.1.1.4'
O O 0.0110 0.0060 'International Tables Vol C Tables 4.2.6.8 and 6.1.1.4'

loop_
_geom_angle_atom_site_label_1
_geom_angle_atom_site_label_2
_geom_angle_atom_site_label_3
_geom_angle
_geom_angle_site_symmetry_1
_geom_angle_site_symmetry_3
O1 Co1A O1 167.4(8) 2_656 .
O1 Co1A O2 66.0(3) 2_656 2_656
O1 Co1A O2 116.0(3) . 2_656
O1 Co1A O2 116.0(3) 2_656 .
O1 Co1A O2 66.0(3) . .
O1 Co1A O16 83.7(4) . .
O1 Co1A O16 83.7(4) 2_656 .
O1 Co1A C1 33.9(3) . .
O1 Co1A C1 145.3(3) 2_656 .
O1 Co1A C1 145.3(3) . 2_656
O1 Co1A C1 33.9(3) 2_656 2_656
O2 Co1A O2 163.6(7) . 2_656
O2 Co1A O16 98.2(4) . .
O2 Co1A O16 98.2(4) 2_656 .
O2 Co1A C1 148.8(3) 2_656 .
O2 Co1A C1 32.3(3) . .
O2 Co1A C1 32.3(3) 2_656 2_656
O2 Co1A C1 148.8(3) . 2_656
O16 Co1A C1 88.0(4) . 2_656
O16 Co1A C1 88.0(4) . .
C1 Co1A C1 175.9(7) 2_656 .
O1 Co1 O1 116.6(6) 2_656 .
O2 Co1 O1 59.3(3) . .
O2 Co1 O1 100.6(4) . 2_656
O2 Co1 O1 100.6(4) 2_656 .
O2 Co1 O1 59.3(3) 2_656 2_656
O2 Co1 O2 143.8(7) 2_656 .
O16A Co1 O1 80.2(8) 2_656 2_656
O16A Co1 O1 80.2(8) . .
O16A Co1 O1 159.6(7) . 2_656
O16A Co1 O1 159.6(7) 2_656 .
O16A Co1 O2 108.2(8) 2_656 .
O16A Co1 O2 98.1(7) 2_656 2_656
O16A Co1 O2 108.2(8) . 2_656
O16A Co1 O2 98.1(7) . .
O16A Co1 O16A 86.4(16) . 2_656
O5 Co4 O5 180.0 7_676 .
O5 Co4 O6 85.6(2) . .
O5 Co4 O6 94.4(2) . 7_676
O5 Co4 O6 85.6(2) 7_676 7_676
O5 Co4 O6 94.4(2) 7_676 .
O5 Co4 O8 87.2(3) 7_676 7_666
O5 Co4 O8 92.8(3) 7_676 1_565
O5 Co4 O8 92.8(3) . 7_666
O5 Co4 O8 87.2(3) . 1_565
O6 Co4 O6 180.0 7_676 .
O8 Co4 O6 93.9(2) 1_565 .
O8 Co4 O6 93.9(2) 7_666 7_676
O8 Co4 O6 86.1(2) 7_666 .
O8 Co4 O6 86.1(2) 1_565 7_676
O8 Co4 O8 180.0 7_666 1_565
O3 Co3 O6 83.3(2) 7_656 1_545
O3 Co3 O10 84.9(3) 7_656 .
O3 Co3 O11 96.5(3) 7_656 .
O7 Co3 O3 91.1(3) 7_666 7_656
O7 Co3 O6 91.6(2) 7_666 1_545
O7 Co3 O10 171.7(3) 7_666 .
O7 Co3 O11 83.5(3) 7_666 .
O9 Co3 O3 173.0(4) . 7_656
O9 Co3 O6 92.7(3) . 1_545
O9 Co3 O7 94.8(3) . 7_666
O9 Co3 O10 89.7(3) . .
O9 Co3 O11 88.0(4) . .
O10 Co3 O6 95.2(3) . 1_545
O10 Co3 O11 89.6(4) . .
O11 Co3 O6 175.1(3) . 1_545
O12 Co2 O12 180.0 . 5_767
O12 Co2 O13 89.9(2) . 5_767
O12 Co2 O13 89.9(2) 5_767 .
O12 Co2 O13 90.1(2) . .
O12 Co2 O13 90.1(2) 5_767 5_767
O12 Co2 O14 90.8(3) . 5_767
O12 Co2 O14 89.2(3) . .
O12 Co2 O14 89.2(3) 5_767 5_767
O12 Co2 O14 90.8(3) 5_767 .
O13 Co2 O13 180.0(2) 5_767 .
O14 Co2 O13 91.7(3) 5_767 .
O14 Co2 O13 88.3(3) 5_767 5_767
O14 Co2 O13 91.7(3) . 5_767
O14 Co2 O13 88.3(3) . .
O14 Co2 O14 180.0 5_767 .
C1 O1 Co1A 89.8(6) . .
C1 O1 Co1 87.4(6) . .
C1 O2 Co1A 84.2(5) . .
C1 O2 Co1 92.2(5) . .
C5 O3 Co3 137.0(5) . 7_656
C12 O5 Co4 134.8(6) . .
Co4 O6 Co3 110.7(3) . 1_565
Co4 O6 H6A 120.7 . .
Co4 O6 H6B 101.7 . .
Co3 O6 H6A 100.8 1_565 .
Co3 O6 H6B 104.5 1_565 .
H6A O6 H6B 117.5 . .
C12 O7 Co3 140.3(6) . 7_666
C17 O8 Co4 135.3(5) . 1_545
C17 O9 Co3 137.8(6) . .
Co3 O10 H10A 110.4 . .
Co3 O10 H10B 111.3 . .
H10A O10 H10B 107.9 . .
Co3 O11 H11A 120.2 . .
Co3 O11 H11B 114.7 . .
H11A O11 H11B 116.1 . .
C20 O12 Co2 130.8(6) . .
Co2 O13 H13A 98.2 . .
Co2 O13 H13B 94.5 . .
H13A O13 H13B 97.8 . .
Co2 O14 H14A 110.1 . .
Co2 O14 H14B 138.1 . .
H14A O14 H14B 107.6 . .
Co1 O16A H16A 109.2 . .
Co1 O16A H16B 110.0 . .
H16A O16A H16B 109.5 . .
Co1A O16 H16C 109.5 . .
Co1A O16 H16D 109.5 . .
H16C O16 H16D 109.5 . .
O1 C1 Co1A 56.2(5) . .
O1 C1 C2 118.1(8) . .
O2 C1 Co1A 63.5(5) . .
O2 C1 O1 118.9(8) . .
O2 C1 C2 123.0(7) . .
C2 C1 Co1A 168.7(8) . .
C3 C2 C1 117.5(8) . .
C8 C2 C1 123.5(7) . .
C8 C2 C3 118.9(8) . .
C2 C3 H3 121.0 . .
C4 C3 C2 118.1(8) . .
C4 C3 H3 121.0 . .
C3 C4 C5 115.1(7) . .
C6 C4 C3 122.2(7) . .
C6 C4 C5 122.0(7) . .
O3 C5 O4 123.3(7) . .
O3 C5 C4 115.4(7) . .
O4 C5 C4 121.3(7) . .
C4 C6 C7 117.5(7) . .
C4 C6 C9 123.5(7) . .
C7 C6 C9 118.8(7) . .
C6 C7 H7 120.0 . .
C8 C7 C6 120.1(8) . .
C8 C7 H7 120.0 . .
C2 C8 C7 123.1(8) . .
C2 C8 H8 118.4 . .
C7 C8 H8 118.4 . .
C10 C9 C6 119.7(7) . .
C10 C9 C23 119.2(7) . .
C23 C9 C6 120.9(7) . .
C9 C10 H10 119.2 . .
C9 C10 C11 121.7(7) . .
C11 C10 H10 119.2 . .
C10 C11 C12 120.3(7) . .
C10 C11 C13 118.5(7) . .
C13 C11 C12 120.6(7) . .
O5 C12 O7 124.3(8) . .
O5 C12 C11 118.7(7) . .
O7 C12 C11 117.0(7) . .
C11 C13 H13 119.6 . .
C14 C13 C11 120.7(8) . .
C14 C13 H13 119.6 . .
C13 C14 C15 119.1(7) . .
C13 C14 C23 119.8(7) . .
C23 C14 C15 120.7(7) . .
C16 C15 C14 124.1(6) . .
C22 C15 C14 118.6(7) . .
C22 C15 C16 117.0(7) . .
C15 C16 C17 123.5(7) . .
C18 C16 C15 117.8(6) . .
C18 C16 C17 118.5(7) . .
O8 C17 C16 119.2(7) . .
O9 C17 O8 126.7(7) . .
O9 C17 C16 114.0(7) . .
C16 C18 H18 118.1 . .
C19 C18 C16 123.8(8) . .
C19 C18 H18 118.1 . .
C18 C19 C20 121.1(8) . .
C18 C19 C21 118.4(7) . .
C21 C19 C20 120.4(7) . .
O12 C20 C19 116.5(8) . .
O15 C20 O12 123.2(8) . .
O15 C20 C19 120.3(7) . .
C19 C21 H21 120.6 . .
C22 C21 C19 118.8(7) . .
C22 C21 H21 120.6 . .
C15 C22 H22 118.0 . .
C21 C22 C15 124.0(7) . .
C21 C22 H22 118.0 . .
C9 C23 H23 120.0 . .
C14 C23 C9 120.1(7) . .
C14 C23 H23 120.0 . .
H17A O17 H17B 97.5 . .

loop_
_geom_bond_atom_site_label_1
_geom_bond_atom_site_label_2
_geom_bond_distance
_geom_bond_site_symmetry_2
Co1A O1 1.928(7) 2_656
Co1A O1 1.929(7) .
Co1A O2 2.086(6) .
Co1A O2 2.086(6) 2_656
Co1A O16 2.17(4) .
Co1A C1 2.320(9) .
Co1A C1 2.320(9) 2_656
Co1 O1 2.254(9) .
Co1 O1 2.254(9) 2_656
Co1 O2 2.172(7) 2_656
Co1 O2 2.173(7) .
Co1 O16A 2.04(3) 2_656
Co1 O16A 2.04(3) .
Co4 O5 2.044(6) 7_676
Co4 O5 2.044(6) .
Co4 O6 2.172(6) .
Co4 O6 2.172(6) 7_676
Co4 O8 2.063(6) 7_666
Co4 O8 2.063(6) 1_565
Co3 O3 2.036(5) 7_656
Co3 O6 2.209(6) 1_545
Co3 O7 2.015(6) 7_666
Co3 O9 1.997(6) .
Co3 O10 2.131(8) .
Co3 O11 2.148(10) .
Co2 O12 2.033(6) .
Co2 O12 2.033(6) 5_767
Co2 O13 2.162(6) .
Co2 O13 2.162(6) 5_767
Co2 O14 2.097(7) 5_767
Co2 O14 2.097(7) .
O1 C1 1.295(10) .
O2 C1 1.247(11) .
O3 Co3 2.036(5) 7_656
O3 C5 1.251(10) .
O4 C5 1.269(10) .
O5 C12 1.256(10) .
O6 Co3 2.209(6) 1_565
O6 H6A 0.8217 .
O6 H6B 0.8567 .
O7 Co3 2.015(6) 7_666
O7 C12 1.259(10) .
O8 Co4 2.063(6) 1_545
O8 C17 1.243(10) .
O9 C17 1.236(10) .
O10 H10A 0.8757 .
O10 H10B 0.8769 .
O11 H11A 0.9392 .
O11 H11B 0.9372 .
O12 C20 1.264(10) .
O13 H13A 0.8308 .
O13 H13B 0.8941 .
O14 H14A 0.8616 .
O14 H14B 0.8575 .
O15 C20 1.245(11) .
O16A H16A 0.8498 .
O16A H16B 0.8502 .
O16 H16C 0.8499 .
O16 H16D 0.8500 .
C1 C2 1.492(12) .
C2 C3 1.447(11) .
C2 C8 1.334(12) .
C3 H3 0.9500 .
C3 C4 1.395(11) .
C4 C5 1.499(9) .
C4 C6 1.388(11) .
C6 C7 1.417(10) .
C6 C9 1.487(11) .
C7 H7 0.9500 .
C7 C8 1.378(12) .
C8 H8 0.9500 .
C9 C10 1.374(11) .
C9 C23 1.403(11) .
C10 H10 0.9500 .
C10 C11 1.395(11) .
C11 C12 1.469(11) .
C11 C13 1.401(11) .
C13 H13 0.9500 .
C13 C14 1.380(11) .
C14 C15 1.486(11) .
C14 C23 1.398(11) .
C15 C16 1.424(11) .
C15 C22 1.407(10) .
C16 C17 1.500(10) .
C16 C18 1.387(11) .
C18 H18 0.9500 .
C18 C19 1.363(11) .
C19 C20 1.482(11) .
C19 C21 1.415(11) .
C21 H21 0.9500 .
C21 C22 1.342(11) .
C22 H22 0.9500 .
C23 H23 0.9500 .
O17 H17A 0.8219 .
O17 H17B 1.0172 .

loop_
_geom_hbond_atom_site_label_D
_geom_hbond_atom_site_label_H
_geom_hbond_atom_site_label_A
_geom_hbond_distance_DH
_geom_hbond_distance_HA
_geom_hbond_distance_DA
_geom_hbond_angle_DHA
_geom_hbond_site_symmetry_A
O6 H6B O17 0.86 1.95 2.723(12) 148.7 3
O10 H10A O4 0.88 2.00 2.686(10) 134.4 7_656
O10 H10B O17 0.88 2.03 2.825(16) 150.5 3_545
O11 H11A O16A 0.94 2.31 2.92(3) 122.6 4_656
O11 H11B O13 0.94 1.79 2.707(11) 164.5 6_565
O13 H13A O15 0.83 1.82 2.594(9) 153.9 5_767
O13 H13B O4 0.89 2.32 2.896(11) 122.2 4_656
O13 H13B O14 0.89 2.60 3.057(9) 112.2 5_767
O14 H14A O2 0.86 2.00 2.766(9) 147.4 8_556
O14 H14B O4 0.86 1.87 2.725(9) 175.6 4_646
O16A H16A O15 0.85 2.27 3.10(3) 165.1 4_646
O16 H16C O15 0.85 2.42 3.268(18) 172.5 4_656
O17 H17A O7 0.82 2.29 3.064(13) 156.6 5_666
O17 H17B O9 1.02 2.35 3.229(14) 143.4 3_445

loop_
_geom_torsion_atom_site_label_1
_geom_torsion_atom_site_label_2
_geom_torsion_atom_site_label_3
_geom_torsion_atom_site_label_4
_geom_torsion
_geom_torsion_site_symmetry_1
Co1A O1 C1 O2 -10.8(13) .
Co1A O1 C1 C2 168.6(10) .
Co1A O2 C1 O1 10.0(12) .
Co1A O2 C1 C2 -169.3(11) .
Co1A C1 C2 C3 -115(3) .
Co1A C1 C2 C8 69(4) .
Co1 O1 C1 O2 14.5(12) .
Co1 O1 C1 C2 -166.1(10) .
Co1 O2 C1 O1 -15.0(12) .
Co1 O2 C1 C2 165.6(10) .
Co4 O5 C12 O7 8.9(15) .
Co4 O5 C12 C11 -173.7(6) .
Co4 O8 C17 O9 4.9(16) 1_545
Co4 O8 C17 C16 -173.7(6) 1_545
Co3 O3 C5 O4 -1.3(15) 7_656
Co3 O3 C5 C4 175.0(6) 7_656
Co3 O7 C12 O5 -9.3(16) 7_666
Co3 O7 C12 C11 173.3(7) 7_666
Co3 O9 C17 O8 1.8(19) .
Co3 O9 C17 C16 -179.5(8) .
Co2 O12 C20 O15 6.4(15) .
Co2 O12 C20 C19 -172.8(6) .
O1 C1 C2 C3 -171.9(10) .
O1 C1 C2 C8 11.7(17) .
O2 C1 C2 C3 7.5(17) .
O2 C1 C2 C8 -168.9(12) .
C1 C2 C3 C4 -176.7(9) .
C1 C2 C8 C7 178.6(10) .
C2 C3 C4 C5 167.6(8) .
C2 C3 C4 C6 -3.2(13) .
C3 C2 C8 C7 2.2(16) .
C3 C4 C5 O3 -130.5(9) .
C3 C4 C5 O4 45.9(12) .
C3 C4 C6 C7 4.1(13) .
C3 C4 C6 C9 -171.6(8) .
C4 C6 C7 C8 -2.0(13) .
C4 C6 C9 C10 45.9(11) .
C4 C6 C9 C23 -140.2(8) .
C5 C4 C6 C7 -166.0(8) .
C5 C4 C6 C9 18.3(13) .
C6 C4 C5 O3 40.2(12) .
C6 C4 C5 O4 -143.3(9) .
C6 C7 C8 C2 -1.2(15) .
C6 C9 C10 C11 174.2(7) .
C6 C9 C23 C14 -175.1(7) .
C7 C6 C9 C10 -129.7(8) .
C7 C6 C9 C23 44.1(11) .
C8 C2 C3 C4 0.0(14) .
C9 C6 C7 C8 174.0(8) .
C9 C10 C11 C12 -172.1(7) .
C9 C10 C11 C13 -0.4(12) .
C10 C9 C23 C14 -1.2(12) .
C10 C11 C12 O5 177.2(8) .
C10 C11 C12 O7 -5.2(12) .
C10 C11 C13 C14 1.4(12) .
C11 C13 C14 C15 -174.7(7) .
C11 C13 C14 C23 -2.3(12) .
C12 C11 C13 C14 173.1(7) .
C13 C11 C12 O5 5.7(12) .
C13 C11 C12 O7 -176.7(8) .
C13 C14 C15 C16 -59.7(11) .
C13 C14 C15 C22 114.6(9) .
C13 C14 C23 C9 2.2(12) .
C14 C15 C16 C17 -14.7(13) .
C14 C15 C16 C18 170.4(8) .
C14 C15 C22 C21 -171.3(8) .
C15 C14 C23 C9 174.4(7) .
C15 C16 C17 O8 -12.8(13) .
C15 C16 C17 O9 168.4(9) .
C15 C16 C18 C19 2.0(13) .
C16 C15 C22 C21 3.5(13) .
C16 C18 C19 C20 -179.8(8) .
C16 C18 C19 C21 0.9(14) .
C17 C16 C18 C19 -173.2(8) .
C18 C16 C17 O8 162.0(8) .
C18 C16 C17 O9 -16.7(12) .
C18 C19 C20 O12 179.0(9) .
C18 C19 C20 O15 -0.3(15) .
C18 C19 C21 C22 -1.6(13) .
C19 C21 C22 C15 -0.6(13) .
C20 C19 C21 C22 179.0(8) .
C21 C19 C20 O12 -1.7(13) .
C21 C19 C20 O15 179.0(9) .
C22 C15 C16 C17 170.9(8) .
C22 C15 C16 C18 -4.0(12) .
C23 C9 C10 C11 0.3(12) .
C23 C14 C15 C16 128.0(9) .
C23 C14 C15 C22 -57.7(11) .
